data_7239026
loop_
_publ_author_name
'Ye, Junwei'
'Zhang, Xiangdong'
'Deng, Dai'
'Ning, Guiling'
'Liu, Tianqing'
'Zhuang, Meiling'
'Yang, Lijian'
'Gong, Weitao'
'Lin, Yuan'

_publ_section_title
;
 Selective C--C bond cleavage of cyclopentadiene rings assisted by ferric
 chloride to synthesize water-soluble pyrylium salts
;
_journal_issue 22
_journal_name_full 'RSC Advances'
_journal_page_first 8232
_journal_paper_doi 10.1039/c3ra41274a
_journal_volume 3
_journal_year 2013
_chemical_formula_sum 'C25 H21 Cl4 Fe O3'
_chemical_formula_weight 567.07
_space_group_IT_number 14
_space_group_name_Hall '-P 2yn'
_space_group_name_H-M_alt 'P 1 21/n 1'
_symmetry_cell_setting monoclinic
_symmetry_space_group_name_H-M 'P 1 21/n 1'
_atom_sites_solution_hydrogens geom
_atom_sites_solution_primary direct
_atom_sites_solution_secondary difmap
_audit_creation_method SHELXL-97
_cell_angle_alpha 90.00
_cell_angle_beta 96.98(2)
_cell_angle_gamma 90.00
_cell_formula_units_Z 4
_cell_length_a 7.542(12)
_cell_length_b 18.02(3)
_cell_length_c 19.28(3)
_cell_measurement_reflns_used 5353
_cell_measurement_temperature 273(2)
_cell_measurement_theta_max 26.50
_cell_measurement_theta_min 2.13
_cell_volume 2601(7)
_computing_cell_refinement 'SAINT (Bruker, 1997)'
_computing_data_collection 'SMART (Bruker, 1997)'
_computing_data_reduction SAINT
_computing_molecular_graphics SHELXTL
_computing_publication_material SHELXTL
_computing_structure_refinement SHELXTL
_computing_structure_solution 'SHELXTL (Bruker, 1997)'
_diffrn_ambient_temperature 273(2)
_diffrn_detector_area_resol_mean 'Bruker SMART CCD area-detector'
_diffrn_measured_fraction_theta_full 0.990
_diffrn_measured_fraction_theta_max 0.990
_diffrn_measurement_device_type 'CCD area detector'
_diffrn_measurement_method '\f and \w scans'
_diffrn_radiation_monochromator graphite
_diffrn_radiation_source 'fine-focus sealed tube'
_diffrn_radiation_type MoK\a
_diffrn_radiation_wavelength 0.71073
_diffrn_reflns_av_R_equivalents 0.1139
_diffrn_reflns_av_sigmaI/netI 0.1826
_diffrn_reflns_limit_h_max 8
_diffrn_reflns_limit_h_min -9
_diffrn_reflns_limit_k_max 22
_diffrn_reflns_limit_k_min -19
_diffrn_reflns_limit_l_max 22
_diffrn_reflns_limit_l_min -24
_diffrn_reflns_number 14003
_diffrn_reflns_theta_full 26.50
_diffrn_reflns_theta_max 26.50
_diffrn_reflns_theta_min 2.13
_diffrn_standards_number 0
_exptl_absorpt_coefficient_mu 1.015
_exptl_absorpt_correction_T_max 0.9916
_exptl_absorpt_correction_T_min 0.9840
_exptl_absorpt_correction_type empirical
_exptl_absorpt_process_details '(SADABS; Sheldrick, 1996)'
_exptl_crystal_colour red
_exptl_crystal_density_diffrn 1.448
_exptl_crystal_density_meas ?
_exptl_crystal_density_method 'not measured'
_exptl_crystal_description block
_exptl_crystal_F_000 1156
_exptl_crystal_size_max 0.34
_exptl_crystal_size_mid 0.32
_exptl_crystal_size_min 0.18
_refine_diff_density_max 0.286
_refine_diff_density_min -0.294
_refine_diff_density_rms 0.055
_refine_ls_extinction_coef 0
_refine_ls_extinction_method none
_refine_ls_goodness_of_fit_ref 1.006
_refine_ls_hydrogen_treatment constr
_refine_ls_matrix_type full
_refine_ls_number_parameters 300
_refine_ls_number_reflns 5353
_refine_ls_number_restraints 0
_refine_ls_restrained_S_all 1.006
_refine_ls_R_factor_all 0.2712
_refine_ls_R_factor_gt 0.0847
_refine_ls_shift/su_max 0.000
_refine_ls_shift/su_mean 0.000
_refine_ls_structure_factor_coef Fsqd
_refine_ls_weighting_details 'calc w=1/[\s^2^(Fo^2^)+(0.0609P)^2^+0.0000P] where P=(Fo^2^+2Fc^2^)/3'
_refine_ls_weighting_scheme calc
_refine_ls_wR_factor_gt 0.1500
_refine_ls_wR_factor_ref 0.1981
_reflns_number_gt 1584
_reflns_number_total 5353
_reflns_threshold_expression >2sigma(I)
_cod_data_source_file c3ra41274a.txt
_cod_data_source_block 3c
_cod_depositor_comments
;
The following automatic conversions were performed:

data item '_symmetry_cell_setting' value 'Monoclinic' was changed to
'monoclinic' in accordance with the
/home/saulius/struct/COD-crude-data/automatic-downloads/DataCite-retrospective/RSC/depositions/lib/dictionaries/cif_core.dic
dictionary named 'cif_core.dic' version 2.4.2 last updated on
2011-04-26.

data item '_exptl_crystal_density_meas' value 'not measured' was
changed to '?' -- the value is perceived as not measured.

Automatic conversion script
Id: cif_fix_values 6909 2019-04-08 15:41:33Z antanas 
;
_cod_original_sg_symbol_H-M 'P2(1)/n '
_cod_database_code 7239026

loop_
_symmetry_equiv_pos_as_xyz
'x, y, z'
'-x+1/2, y+1/2, -z+1/2'
'-x, -y, -z'
'x-1/2, -y-1/2, z-1/2'

loop_
_atom_site_label
_atom_site_type_symbol
_atom_site_fract_x
_atom_site_fract_y
_atom_site_fract_z
_atom_site_U_iso_or_equiv
_atom_site_adp_type
_atom_site_occupancy
_atom_site_symmetry_multiplicity
_atom_site_calc_flag
_atom_site_refinement_flags
Fe1 Fe 0.54080(17) 0.18369(5) 0.89099(5) 0.0914(5) Uani 1 1 d .
Cl2 Cl 0.6171(3) 0.26627(10) 0.97314(10) 0.1157(8) Uani 1 1 d .
Cl3 Cl 0.7660(4) 0.15469(11) 0.83685(14) 0.1512(12) Uani 1 1 d .
Cl1 Cl 0.4422(5) 0.08371(11) 0.93408(15) 0.1994(17) Uani 1 1 d .
Cl4 Cl 0.3339(5) 0.23772(18) 0.81962(16) 0.2041(15) Uani 1 1 d .
O1 O 0.8520(7) 0.5729(3) 0.9030(3) 0.0900(15) Uani 1 1 d .
C6 C 0.8635(10) 0.4574(4) 0.8482(4) 0.082(2) Uani 1 1 d .
C3 C 0.7373(10) 0.5211(4) 1.0265(4) 0.075(2) Uani 1 1 d .
O2 O 0.9992(8) 0.3326(3) 0.6823(3) 0.122(2) Uani 1 1 d .
C1 C 0.8204(9) 0.5007(4) 0.9101(4) 0.075(2) Uani 1 1 d .
C5 C 0.8253(10) 0.6217(4) 0.9552(4) 0.082(2) Uani 1 1 d .
C11 C 0.8691(11) 0.3801(4) 0.8491(4) 0.099(3) Uani 1 1 d .
H11 H 0.8437 0.3543 0.8885 0.119 Uiso 1 1 calc R
C7 C 0.9027(10) 0.4944(4) 0.7899(4) 0.092(2) Uani 1 1 d .
H7 H 0.8994 0.5460 0.7899 0.111 Uiso 1 1 calc R
C9 C 0.9543(11) 0.3786(5) 0.7342(4) 0.092(2) Uani 1 1 d .
C8 C 0.9484(11) 0.4571(4) 0.7293(4) 0.097(3) Uani 1 1 d .
H8 H 0.9725 0.4824 0.6895 0.117 Uiso 1 1 calc R
C17 C 0.6382(11) 0.5422(4) 1.1427(4) 0.097(3) Uani 1 1 d .
H17 H 0.6416 0.5933 1.1362 0.117 Uiso 1 1 calc R
C12 C 0.6826(11) 0.4912(5) 1.0910(4) 0.098(2) Uani 1 1 d .
C2 C 0.7651(10) 0.4736(4) 0.9700(4) 0.088(2) Uani 1 1 d .
H2 H 0.7451 0.4229 0.9738 0.106 Uiso 1 1 calc R
C15 C 0.5821(13) 0.4367(6) 1.2173(5) 0.113(3) Uani 1 1 d .
H15 H 0.5483 0.4186 1.2590 0.135 Uiso 1 1 calc R
C4 C 0.7711(11) 0.5958(4) 1.0143(4) 0.095(2) Uani 1 1 d .
H4 H 0.7549 0.6297 1.0494 0.113 Uiso 1 1 calc R
C18 C 0.8711(10) 0.6971(4) 0.9345(5) 0.090(2) Uani 1 1 d .
C10 C 0.9119(11) 0.3427(4) 0.7923(4) 0.102(3) Uani 1 1 d .
H10 H 0.9123 0.2911 0.7930 0.122 Uiso 1 1 calc R
O3 O 0.9936(9) 0.9104(4) 0.8723(3) 0.150(2) Uani 1 1 d .
C22 C 0.9568(13) 0.7840(5) 0.8497(5) 0.137(4) Uani 1 1 d .
H22 H 0.9853 0.7937 0.8050 0.164 Uiso 1 1 calc R
C20 C 0.9148(14) 0.8261(5) 0.9652(6) 0.132(4) Uani 1 1 d .
H20 H 0.9163 0.8647 0.9973 0.158 Uiso 1 1 calc R
C14 C 0.6260(14) 0.3910(5) 1.1678(6) 0.144(4) Uani 1 1 d .
H14 H 0.6239 0.3401 1.1756 0.173 Uiso 1 1 calc R
C16 C 0.5884(13) 0.5102(8) 1.2048(5) 0.147(4) Uani 1 1 d .
H16 H 0.5579 0.5423 1.2393 0.176 Uiso 1 1 calc R
C23 C 0.9166(13) 0.7137(5) 0.8700(5) 0.122(3) Uani 1 1 d .
H23 H 0.9206 0.6753 0.8380 0.147 Uiso 1 1 calc R
C13 C 0.6753(11) 0.4171(4) 1.1044(4) 0.099(3) Uani 1 1 d .
H13 H 0.7034 0.3834 1.0710 0.118 Uiso 1 1 calc R
C21 C 0.9532(14) 0.8398(5) 0.8988(8) 0.140(4) Uani 1 1 d .
C24 C 1.0467(14) 0.3630(6) 0.6227(5) 0.167(4) Uani 1 1 d .
H24A H 1.1522 0.3926 0.6338 0.250 Uiso 1 1 calc R
H24B H 0.9512 0.3936 0.6014 0.250 Uiso 1 1 calc R
H24C H 1.0703 0.3242 0.5910 0.250 Uiso 1 1 calc R
C19 C 0.8740(11) 0.7551(5) 0.9843(5) 0.119(3) Uani 1 1 d .
H19 H 0.8486 0.7453 1.0295 0.143 Uiso 1 1 calc R
C25 C 0.9988(17) 0.9673(6) 0.9189(6) 0.204(6) Uani 1 1 d .
H25A H 1.0683 0.9528 0.9618 0.305 Uiso 1 1 calc R
H25B H 0.8795 0.9792 0.9278 0.305 Uiso 1 1 calc R
H25C H 1.0522 1.0100 0.9001 0.305 Uiso 1 1 calc R

loop_
_atom_site_aniso_label
_atom_site_aniso_U_11
_atom_site_aniso_U_22
_atom_site_aniso_U_33
_atom_site_aniso_U_23
_atom_site_aniso_U_13
_atom_site_aniso_U_12
Fe1 0.1229(11) 0.0690(6) 0.0860(8) -0.0110(6) 0.0273(7) -0.0030(7)
Cl2 0.161(2) 0.0933(13) 0.0962(16) -0.0199(11) 0.0275(15) -0.0258(14)
Cl3 0.181(3) 0.1000(14) 0.192(3) -0.0208(15) 0.099(2) 0.0095(16)
Cl1 0.328(5) 0.0969(15) 0.203(3) -0.0349(17) 0.155(3) -0.069(2)
Cl4 0.204(4) 0.235(3) 0.159(3) -0.021(2) -0.038(2) 0.050(3)
O1 0.092(4) 0.079(3) 0.098(4) -0.008(3) 0.004(3) 0.012(3)
C6 0.086(6) 0.093(5) 0.066(6) -0.002(5) 0.002(5) 0.006(5)
C3 0.064(6) 0.099(5) 0.059(5) -0.006(5) -0.002(4) -0.001(4)
O2 0.139(6) 0.144(5) 0.090(4) -0.023(4) 0.037(4) -0.011(4)
C1 0.068(6) 0.086(5) 0.070(6) 0.015(4) 0.001(4) -0.009(4)
C5 0.081(7) 0.082(5) 0.080(6) 0.001(5) 0.002(5) 0.007(5)
C11 0.115(8) 0.094(5) 0.090(6) -0.002(5) 0.016(5) -0.003(5)
C7 0.108(8) 0.078(5) 0.090(6) 0.002(5) 0.005(6) 0.006(5)
C9 0.104(7) 0.112(6) 0.058(6) -0.018(5) 0.006(5) -0.005(5)
C8 0.115(8) 0.098(6) 0.080(6) 0.003(5) 0.013(5) -0.002(5)
C17 0.090(7) 0.121(6) 0.080(6) -0.027(5) 0.008(5) 0.015(5)
C12 0.070(7) 0.131(7) 0.091(7) -0.002(6) 0.003(5) 0.011(6)
C2 0.093(7) 0.087(5) 0.080(6) -0.012(5) -0.004(5) 0.002(4)
C15 0.136(9) 0.132(7) 0.077(7) 0.003(6) 0.038(6) -0.002(7)
C4 0.102(8) 0.093(6) 0.085(6) -0.004(5) 0.000(5) 0.013(5)
C18 0.084(7) 0.085(5) 0.100(7) -0.017(5) 0.003(5) 0.010(5)
C10 0.152(9) 0.085(5) 0.073(6) -0.019(5) 0.037(6) -0.001(5)
O3 0.170(7) 0.112(5) 0.166(6) -0.018(4) 0.018(5) 0.005(4)
C22 0.179(11) 0.077(6) 0.154(9) 0.007(7) 0.023(8) 0.009(6)
C20 0.161(10) 0.070(6) 0.173(10) -0.010(6) 0.056(8) 0.000(6)
C14 0.177(12) 0.144(8) 0.117(9) -0.001(7) 0.040(8) -0.013(7)
C16 0.100(9) 0.246(13) 0.100(9) -0.032(9) 0.031(7) -0.006(9)
C23 0.176(10) 0.092(6) 0.098(7) 0.002(5) 0.015(7) -0.001(6)
C13 0.127(8) 0.094(6) 0.080(6) 0.002(5) 0.030(5) 0.002(5)
C21 0.108(9) 0.079(7) 0.235(14) 0.037(8) 0.028(9) -0.003(6)
C24 0.166(12) 0.218(11) 0.125(9) -0.025(8) 0.051(8) -0.014(8)
C19 0.113(8) 0.106(6) 0.138(8) -0.018(6) 0.012(6) 0.008(6)
C25 0.227(15) 0.174(10) 0.214(13) -0.070(10) 0.047(11) -0.025(10)

loop_
_atom_type_symbol
_atom_type_description
_atom_type_scat_dispersion_real
_atom_type_scat_dispersion_imag
_atom_type_scat_source
C C 0.0033 0.0016 'International Tables Vol C Tables 4.2.6.8 and 6.1.1.4'
H H 0.0000 0.0000 'International Tables Vol C Tables 4.2.6.8 and 6.1.1.4'
O O 0.0106 0.0060 'International Tables Vol C Tables 4.2.6.8 and 6.1.1.4'
Cl Cl 0.1484 0.1585 'International Tables Vol C Tables 4.2.6.8 and 6.1.1.4'
Fe Fe 0.3463 0.8444 'International Tables Vol C Tables 4.2.6.8 and 6.1.1.4'

loop_
_geom_angle_atom_site_label_1
_geom_angle_atom_site_label_2
_geom_angle_atom_site_label_3
_geom_angle
Cl1 Fe1 Cl3 108.18(12)
Cl1 Fe1 Cl4 111.27(18)
Cl3 Fe1 Cl4 110.32(17)
Cl1 Fe1 Cl2 111.15(14)
Cl3 Fe1 Cl2 111.04(13)
Cl4 Fe1 Cl2 104.88(14)
C1 O1 C5 120.5(6)
C7 C6 C11 119.2(7)
C7 C6 C1 119.3(7)
C11 C6 C1 121.4(7)
C4 C3 C2 113.9(7)
C4 C3 C12 125.1(7)
C2 C3 C12 121.0(7)
C24 O2 C9 119.1(7)
O1 C1 C2 120.9(7)
O1 C1 C6 111.6(6)
C2 C1 C6 127.4(7)
C4 C5 O1 119.2(7)
C4 C5 C18 131.2(8)
O1 C5 C18 109.5(7)
C10 C11 C6 119.7(7)
C10 C11 H11 120.1
C6 C11 H11 120.1
C6 C7 C8 122.7(7)
C6 C7 H7 118.7
C8 C7 H7 118.7
C10 C9 O2 114.6(7)
C10 C9 C8 121.2(7)
O2 C9 C8 124.2(7)
C9 C8 C7 115.1(7)
C9 C8 H8 122.4
C7 C8 H8 122.4
C16 C17 C12 115.9(8)
C16 C17 H17 122.1
C12 C17 H17 122.1
C13 C12 C17 118.8(8)
C13 C12 C3 123.0(8)
C17 C12 C3 118.2(8)
C1 C2 C3 121.5(7)
C1 C2 H2 119.3
C3 C2 H2 119.3
C14 C15 C16 117.5(9)
C14 C15 H15 121.3
C16 C15 H15 121.3
C5 C4 C3 124.1(7)
C5 C4 H4 118.0
C3 C4 H4 118.0
C23 C18 C19 118.1(8)
C23 C18 C5 123.0(8)
C19 C18 C5 118.9(8)
C11 C10 C9 122.0(7)
C11 C10 H10 119.0
C9 C10 H10 119.0
C25 O3 C21 115.3(9)
C23 C22 C21 117.0(9)
C23 C22 H22 121.5
C21 C22 H22 121.5
C21 C20 C19 119.9(9)
C21 C20 H20 120.1
C19 C20 H20 120.1
C15 C14 C13 122.2(9)
C15 C14 H14 118.9
C13 C14 H14 118.9
C15 C16 C17 124.7(10)
C15 C16 H16 117.7
C17 C16 H16 117.7
C18 C23 C22 123.5(8)
C18 C23 H23 118.2
C22 C23 H23 118.2
C12 C13 C14 121.0(8)
C12 C13 H13 119.5
C14 C13 H13 119.5
C20 C21 C22 122.2(8)
C20 C21 O3 125.4(12)
C22 C21 O3 112.5(12)
O2 C24 H24A 109.5
O2 C24 H24B 109.5
H24A C24 H24B 109.5
O2 C24 H24C 109.5
H24A C24 H24C 109.5
H24B C24 H24C 109.5
C20 C19 C18 119.3(8)
C20 C19 H19 120.4
C18 C19 H19 120.4
O3 C25 H25A 109.5
O3 C25 H25B 109.5
H25A C25 H25B 109.5
O3 C25 H25C 109.5
H25A C25 H25C 109.5
H25B C25 H25C 109.5

loop_
_geom_bond_atom_site_label_1
_geom_bond_atom_site_label_2
_geom_bond_distance
Fe1 Cl1 2.154(3)
Fe1 Cl3 2.163(3)
Fe1 Cl4 2.181(4)
Fe1 Cl2 2.198(3)
O1 C1 1.333(7)
O1 C5 1.370(8)
C6 C7 1.369(8)
C6 C11 1.393(9)
C6 C1 1.495(9)
C3 C4 1.395(9)
C3 C2 1.422(8)
C3 C12 1.460(9)
O2 C24 1.358(8)
O2 C9 1.373(7)
C1 C2 1.363(8)
C5 C4 1.342(9)
C5 C18 1.469(10)
C11 C10 1.358(8)
C11 H11 0.9300
C7 C8 1.426(8)
C7 H7 0.9300
C9 C10 1.364(9)
C9 C8 1.420(9)
C8 H8 0.9300
C17 C16 1.419(11)
C17 C12 1.424(9)
C17 H17 0.9300
C12 C13 1.363(9)
C2 H2 0.9300
C15 C14 1.333(10)
C15 C16 1.349(12)
C15 H15 0.9300
C4 H4 0.9300
C18 C23 1.362(9)
C18 C19 1.419(9)
C10 H10 0.9300
O3 C25 1.361(9)
O3 C21 1.419(10)
C22 C23 1.370(10)
C22 C21 1.385(13)
C22 H22 0.9300
C20 C21 1.368(12)
C20 C19 1.377(11)
C20 H20 0.9300
C14 C13 1.401(10)
C14 H14 0.9300
C16 H16 0.9300
C23 H23 0.9300
C13 H13 0.9300
C24 H24A 0.9600
C24 H24B 0.9600
C24 H24C 0.9600
C19 H19 0.9300
C25 H25A 0.9600
C25 H25B 0.9600
C25 H25C 0.9600
